data_2220765
loop_
_publ_author_name
'Shin, Jong Won'
'Min, Kil Sik'

_publ_section_title
<i>trans</i>-{1,8-Bis[(<i>R</i>)-\a-methylbenzyl]-1,3,6,8,10,13-hexaazacyclotetradecane}dithiocyanatonickel(II)
_journal_coeditor_code EZ2157
_journal_issue 2
_journal_name_full 'Acta Crystallographica Section E'
_journal_page_first m234
_journal_paper_doi 10.1107/S1600536809002700
_journal_volume 65
_journal_year 2009
_chemical_formula_iupac '[Ni (N C S)2 (C24 H38 N6)]'
_chemical_formula_moiety 'C26 H38 N8 Ni S2'
_chemical_formula_sum 'C26 H38 N8 Ni S2'
_chemical_formula_weight 585.47
_chemical_name_systematic
;
<i>trans</i>-{1,8-Bis[(<i>R</i>)-\a-methylbenzyl]-1,3,6,8,10,13-
hexaazacyclotetradecane}dithiocyanatonickel(II)
;
_space_group_IT_number 19
_symmetry_cell_setting orthorhombic
_symmetry_space_group_name_Hall 'P 2ac 2ab'
_symmetry_space_group_name_H-M 'P 21 21 21'
_atom_sites_solution_hydrogens geom
_atom_sites_solution_primary direct
_atom_sites_solution_secondary difmap
_cell_angle_alpha 90.00
_cell_angle_beta 90.00
_cell_angle_gamma 90.00
_cell_formula_units_Z 8
_cell_length_a 8.5313(5)
_cell_length_b 15.3141(10)
_cell_length_c 44.004(3)
_cell_measurement_reflns_used 6933
_cell_measurement_temperature 173(2)
_cell_measurement_theta_max 22.79
_cell_measurement_theta_min 2.56
_cell_volume 5749.1(6)
_computing_cell_refinement 'SAINT (Siemens, 1996)'
_computing_data_collection 'SMART (Siemens, 1996)'
_computing_data_reduction 'SHELXTL (Sheldrick, 2008)'
_computing_molecular_graphics 'ORTEP-3 (Farrugia, 1997)'
_computing_publication_material 'SHELXL97 (Sheldrick, 2008)'
_computing_structure_refinement 'SHELXL97 (Sheldrick, 2008)'
_computing_structure_solution 'SHELXS97 (Sheldrick, 2008)'
_diffrn_ambient_temperature 173(2)
_diffrn_measured_fraction_theta_full 1.000
_diffrn_measured_fraction_theta_max 0.995
_diffrn_measurement_device_type 'Siemens SMART CCD'
_diffrn_measurement_method '\f and \w'
_diffrn_radiation_monochromator graphite
_diffrn_radiation_source 'fine-focus sealed tube'
_diffrn_radiation_type MoK\a
_diffrn_radiation_wavelength 0.71073
_diffrn_reflns_av_R_equivalents 0.1032
_diffrn_reflns_av_sigmaI/netI 0.1374
_diffrn_reflns_limit_h_max 10
_diffrn_reflns_limit_h_min -11
_diffrn_reflns_limit_k_max 20
_diffrn_reflns_limit_k_min -20
_diffrn_reflns_limit_l_max 43
_diffrn_reflns_limit_l_min -58
_diffrn_reflns_number 43415
_diffrn_reflns_theta_full 25.00
_diffrn_reflns_theta_max 28.35
_diffrn_reflns_theta_min 0.93
_diffrn_standards_number 0
_exptl_absorpt_coefficient_mu 0.851
_exptl_absorpt_correction_T_max 0.873
_exptl_absorpt_correction_T_min 0.679
_exptl_absorpt_correction_type multi-scan
_exptl_absorpt_process_details '(SADABS; Sheldrick, 1996)'
_exptl_crystal_colour violet
_exptl_crystal_density_diffrn 1.353
_exptl_crystal_density_method 'not measured'
_exptl_crystal_description block
_exptl_crystal_F_000 2480
_exptl_crystal_size_max 0.36
_exptl_crystal_size_mid 0.17
_exptl_crystal_size_min 0.16
_refine_diff_density_max 0.812
_refine_diff_density_min -0.934
_refine_ls_abs_structure_details 'Flack (1983)'
_refine_ls_abs_structure_Flack -0.004(17)
_refine_ls_extinction_method none
_refine_ls_goodness_of_fit_ref 1.037
_refine_ls_hydrogen_treatment constr
_refine_ls_matrix_type full
_refine_ls_number_parameters 668
_refine_ls_number_reflns 14300
_refine_ls_number_restraints 0
_refine_ls_restrained_S_all 1.037
_refine_ls_R_factor_all 0.1332
_refine_ls_R_factor_gt 0.0571
_refine_ls_shift/su_max 0.001
_refine_ls_shift/su_mean 0.000
_refine_ls_structure_factor_coef Fsqd
_refine_ls_weighting_details 'calc w=1/[\s^2^(Fo^2^)+(0.0358P)^2^+2.5654P] where P=(Fo^2^+2Fc^2^)/3'
_refine_ls_weighting_scheme calc
_refine_ls_wR_factor_gt 0.1088
_refine_ls_wR_factor_ref 0.1491
_reflns_number_gt 8093
_reflns_number_total 14300
_reflns_threshold_expression I>2\s(I)
_cod_data_source_file ez2157.cif
_cod_data_source_block I
_cod_database_code 2220765
_cod_database_fobs_code 2220765

loop_
_symmetry_equiv_pos_as_xyz
'x, y, z'
'-x+1/2, -y, z+1/2'
'-x, y+1/2, -z+1/2'
'x+1/2, -y+1/2, -z'

loop_
_atom_site_type_symbol
_atom_site_label
_atom_site_fract_x
_atom_site_fract_y
_atom_site_fract_z
_atom_site_U_iso_or_equiv
_atom_site_adp_type
_atom_site_calc_flag
_atom_site_refinement_flags
_atom_site_occupancy
_atom_site_disorder_assembly
_atom_site_disorder_group
Ni Ni1 -0.42128(7) -0.26127(4) -0.137939(15) 0.02628(15) Uani d . 1 . .
N N1 -0.2552(5) -0.2772(3) -0.20285(10) 0.0322(11) Uani d . 1 . .
N N2 -0.4025(5) -0.3641(3) -0.16856(10) 0.0304(10) Uani d . 1 . .
H H2 -0.3118 -0.3948 -0.1638 0.037 Uiso calc R 1 . .
N N3 -0.5759(5) -0.3415(2) -0.11490(10) 0.0282(10) Uani d . 1 . .
H H3 -0.6770 -0.3229 -0.1194 0.034 Uiso calc R 1 . .
N N4 -0.5705(5) -0.2512(3) -0.06892(10) 0.0365(10) Uani d . 1 . .
N N5 -0.4383(5) -0.1595(3) -0.10661(10) 0.0335(11) Uani d . 1 . .
H H5 -0.5298 -0.1288 -0.1109 0.040 Uiso calc R 1 . .
N N6 -0.2683(5) -0.1803(3) -0.16088(10) 0.0280(10) Uani d . 1 . .
H H6 -0.1672 -0.1980 -0.1559 0.034 Uiso calc R 1 . .
N N7 -0.2264(5) -0.3164(3) -0.11474(11) 0.0375(12) Uani d . 1 . .
N N8 -0.6143(5) -0.2084(3) -0.16108(11) 0.0349(11) Uani d . 1 . .
S S1 0.04603(16) -0.41163(10) -0.10308(4) 0.0439(4) Uani d . 1 . .
S S2 -0.89623(17) -0.13257(10) -0.17838(4) 0.0454(4) Uani d . 1 . .
C C1 -0.3884(6) -0.3352(3) -0.20038(12) 0.0312(13) Uani d . 1 . .
H H1A -0.3736 -0.3863 -0.2138 0.037 Uiso calc R 1 . .
H H1B -0.4851 -0.3044 -0.2067 0.037 Uiso calc R 1 . .
C C2 -0.5377(6) -0.4218(3) -0.16175(12) 0.0319(13) Uani d . 1 . .
H H2A -0.5197 -0.4804 -0.1706 0.038 Uiso calc R 1 . .
H H2B -0.6343 -0.3973 -0.1708 0.038 Uiso calc R 1 . .
C C3 -0.5565(6) -0.4290(3) -0.12744(13) 0.0352(14) Uani d . 1 . .
H H3A -0.6493 -0.4652 -0.1225 0.042 Uiso calc R 1 . .
H H3B -0.4628 -0.4572 -0.1185 0.042 Uiso calc R 1 . .
C C4 -0.5554(7) -0.3370(4) -0.08118(12) 0.0359(14) Uani d . 1 . .
H H4A -0.6343 -0.3753 -0.0715 0.043 Uiso calc R 1 . .
H H4B -0.4504 -0.3600 -0.0759 0.043 Uiso calc R 1 . .
C C5 -0.4477(7) -0.1893(4) -0.07469(13) 0.0402(15) Uani d . 1 . .
H H5A -0.3462 -0.2160 -0.0690 0.048 Uiso calc R 1 . .
H H5B -0.4639 -0.1378 -0.0615 0.048 Uiso calc R 1 . .
C C6 -0.3048(6) -0.1014(3) -0.11345(14) 0.0364(14) Uani d . 1 . .
H H6A -0.2068 -0.1262 -0.1050 0.044 Uiso calc R 1 . .
H H6B -0.3220 -0.0432 -0.1042 0.044 Uiso calc R 1 . .
C C7 -0.2918(6) -0.0930(4) -0.14761(14) 0.0394(15) Uani d . 1 . .
H H7A -0.3886 -0.0665 -0.1559 0.047 Uiso calc R 1 . .
H H7B -0.2024 -0.0547 -0.1529 0.047 Uiso calc R 1 . .
C C8 -0.2837(6) -0.1871(4) -0.19439(14) 0.0367(14) Uani d . 1 . .
H H8A -0.3902 -0.1692 -0.2008 0.044 Uiso calc R 1 . .
H H8B -0.2067 -0.1484 -0.2045 0.044 Uiso calc R 1 . .
C C9 -0.1478(6) -0.2927(4) -0.22812(13) 0.0335(13) Uani d . 1 . .
H H9A -0.0605 -0.2495 -0.2261 0.040 Uiso calc R 1 . .
C C10 -0.0759(6) -0.3830(3) -0.22447(12) 0.0306(12) Uani d . 1 . .
C C11 0.0020(6) -0.4024(4) -0.19683(13) 0.0341(13) Uani d . 1 . .
H H11A 0.0072 -0.3594 -0.1813 0.041 Uiso calc R 1 . .
C C12 0.0705(7) -0.4831(4) -0.19227(14) 0.0420(14) Uani d . 1 . .
H H12A 0.1230 -0.4953 -0.1737 0.050 Uiso calc R 1 . .
C C13 0.0628(7) -0.5459(4) -0.21461(15) 0.0455(16) Uani d . 1 . .
H H13A 0.1101 -0.6013 -0.2114 0.055 Uiso calc R 1 . .
C C14 -0.0131(7) -0.5287(4) -0.24141(15) 0.0467(17) Uani d . 1 . .
H H14A -0.0177 -0.5725 -0.2567 0.056 Uiso calc R 1 . .
C C15 -0.0835(7) -0.4479(4) -0.24657(13) 0.0383(13) Uani d . 1 . .
H H15A -0.1367 -0.4372 -0.2652 0.046 Uiso calc R 1 . .
C C16 -0.2242(6) -0.2766(4) -0.25908(13) 0.0438(16) Uani d . 1 . .
H H16A -0.2742 -0.2190 -0.2592 0.066 Uiso calc R 1 . .
H H16B -0.3034 -0.3217 -0.2629 0.066 Uiso calc R 1 . .
H H16C -0.1440 -0.2790 -0.2750 0.066 Uiso calc R 1 . .
C C17 -0.7257(6) -0.2194(4) -0.05969(13) 0.0384(14) Uani d . 1 . .
H H17A -0.7910 -0.2728 -0.0564 0.046 Uiso calc R 1 . .
C C18 -0.7153(6) -0.1745(4) -0.02895(13) 0.0363(14) Uani d . 1 . .
C C19 -0.6286(7) -0.2120(4) -0.00594(14) 0.0474(17) Uani d . 1 . .
H H19A -0.5739 -0.2649 -0.0097 0.057 Uiso calc R 1 . .
C C20 -0.6200(8) -0.1737(5) 0.02239(15) 0.0557(18) Uani d . 1 . .
H H20A -0.5632 -0.2018 0.0382 0.067 Uiso calc R 1 . .
C C21 -0.6924(9) -0.0955(5) 0.02797(17) 0.068(2) Uani d . 1 . .
H H21A -0.6834 -0.0679 0.0472 0.082 Uiso calc R 1 . .
C C22 -0.7772(11) -0.0585(6) 0.00542(19) 0.086(3) Uani d . 1 . .
H H22A -0.8288 -0.0045 0.0090 0.104 Uiso calc R 1 . .
C C23 -0.7900(9) -0.0976(5) -0.02252(16) 0.065(2) Uani d . 1 . .
H H23 -0.8523 -0.0707 -0.0378 0.078 Uiso calc R 1 . .
C C24 -0.8099(7) -0.1669(4) -0.08374(14) 0.0486(17) Uani d . 1 . .
H H24A -0.8077 -0.1988 -0.1031 0.073 Uiso calc R 1 . .
H H24B -0.7578 -0.1104 -0.0862 0.073 Uiso calc R 1 . .
H H24C -0.9189 -0.1576 -0.0775 0.073 Uiso calc R 1 . .
C C25 -0.1125(6) -0.3557(3) -0.11025(12) 0.0292(12) Uani d . 1 . .
C C26 -0.7334(6) -0.1772(3) -0.16823(12) 0.0286(12) Uani d . 1 . .
Ni Ni2 -0.09613(7) -0.75727(4) -0.112058(15) 0.02774(16) Uani d . 1 . .
N N9 -0.1996(6) -0.7839(3) -0.18264(10) 0.0353(11) Uani d . 1 . .
N N10 -0.0978(5) -0.8651(3) -0.14084(10) 0.0315(10) Uani d . 1 . .
H H10 -0.1938 -0.8931 -0.1385 0.038 Uiso calc R 1 . .
N N11 0.0348(5) -0.8330(3) -0.08278(10) 0.0340(11) Uani d . 1 . .
H H11 0.1397 -0.8187 -0.0857 0.041 Uiso calc R 1 . .
N N12 0.0131(5) -0.7279(3) -0.04078(11) 0.0395(12) Uani d . 1 . .
N N13 -0.1034(5) -0.6485(3) -0.08377(10) 0.0362(11) Uani d . 1 . .
H H13 -0.0121 -0.6166 -0.0870 0.043 Uiso calc R 1 . .
N N14 -0.2280(5) -0.6848(3) -0.14172(10) 0.0286(10) Uani d . 1 . .
H H14 -0.3312 -0.7040 -0.1402 0.034 Uiso calc R 1 . .
N N15 -0.3111(5) -0.8075(3) -0.09316(12) 0.0441(13) Uani d . 1 . .
N N16 0.1144(5) -0.7100(3) -0.13003(11) 0.0363(11) Uani d . 1 . .
S S3 -0.57566(18) -0.91335(11) -0.09892(4) 0.0505(4) Uani d . 1 . .
S S4 0.38600(18) -0.66232(11) -0.16098(4) 0.0537(5) Uani d . 1 . .
C C27 -0.0798(6) -0.8436(4) -0.17323(12) 0.0342(13) Uani d . 1 . .
H H27A 0.0245 -0.8171 -0.1767 0.041 Uiso calc R 1 . .
H H27B -0.0864 -0.8977 -0.1855 0.041 Uiso calc R 1 . .
C C28 0.0249(6) -0.9231(4) -0.12818(14) 0.0388(15) Uani d . 1 . .
H H28A 0.1298 -0.9019 -0.1344 0.047 Uiso calc R 1 . .
H H28B 0.0111 -0.9831 -0.1361 0.047 Uiso calc R 1 . .
C C29 0.0124(6) -0.9235(3) -0.09346(14) 0.0388(15) Uani d . 1 . .
H H29A -0.0919 -0.9454 -0.0871 0.047 Uiso calc R 1 . .
H H29B 0.0936 -0.9621 -0.0846 0.047 Uiso calc R 1 . .
C C30 -0.0025(7) -0.8179(4) -0.05011(13) 0.0423(15) Uani d . 1 . .
H H30A -0.1114 -0.8373 -0.0462 0.051 Uiso calc R 1 . .
H H30B 0.0680 -0.8544 -0.0375 0.051 Uiso calc R 1 . .
C C31 -0.1116(7) -0.6700(4) -0.05131(12) 0.0398(14) Uani d . 1 . .
H H31A -0.1073 -0.6151 -0.0395 0.048 Uiso calc R 1 . .
H H31B -0.2139 -0.6980 -0.0471 0.048 Uiso calc R 1 . .
C C32 -0.2367(6) -0.5964(4) -0.09557(14) 0.0399(15) Uani d . 1 . .
H H32A -0.2327 -0.5362 -0.0874 0.048 Uiso calc R 1 . .
H H32B -0.3375 -0.6233 -0.0895 0.048 Uiso calc R 1 . .
C C33 -0.2220(6) -0.5949(4) -0.13008(13) 0.0355(14) Uani d . 1 . .
H H33A -0.3086 -0.5602 -0.1389 0.043 Uiso calc R 1 . .
H H33B -0.1216 -0.5673 -0.1360 0.043 Uiso calc R 1 . .
C C34 -0.1791(7) -0.6952(4) -0.17348(13) 0.0369(14) Uani d . 1 . .
H H34A -0.2426 -0.6565 -0.1867 0.044 Uiso calc R 1 . .
H H34B -0.0676 -0.6783 -0.1757 0.044 Uiso calc R 1 . .
C C35 -0.2490(6) -0.8016(4) -0.21473(13) 0.0380(14) Uani d . 1 . .
H H35 -0.1526 -0.8155 -0.2267 0.046 Uiso calc R 1 . .
C C36 -0.3563(6) -0.8813(3) -0.21594(13) 0.0309(13) Uani d . 1 . .
C C37 -0.3497(6) -0.9361(4) -0.24072(13) 0.0365(14) Uani d . 1 . .
H H37 -0.2736 -0.9264 -0.2561 0.044 Uiso calc R 1 . .
C C38 -0.4543(7) -1.0059(4) -0.24333(14) 0.0435(16) Uani d . 1 . .
H H38 -0.4500 -1.0433 -0.2605 0.052 Uiso calc R 1 . .
C C39 -0.5631(7) -1.0203(4) -0.22100(15) 0.0439(15) Uani d . 1 . .
H H39 -0.6340 -1.0679 -0.2228 0.053 Uiso calc R 1 . .
C C40 -0.5708(7) -0.9666(3) -0.19603(14) 0.0398(14) Uani d . 1 . .
H H40 -0.6474 -0.9768 -0.1808 0.048 Uiso calc R 1 . .
C C41 -0.4667(6) -0.8977(4) -0.19312(13) 0.0374(14) Uani d . 1 . .
H H41 -0.4703 -0.8615 -0.1756 0.045 Uiso calc R 1 . .
C C42 -0.3315(7) -0.7254(4) -0.23042(14) 0.0487(17) Uani d . 1 . .
H H42A -0.2607 -0.6751 -0.2312 0.073 Uiso calc R 1 . .
H H42B -0.4260 -0.7097 -0.2190 0.073 Uiso calc R 1 . .
H H42C -0.3609 -0.7425 -0.2511 0.073 Uiso calc R 1 . .
C C43 0.1719(6) -0.6900(4) -0.04258(14) 0.0384(15) Uani d . 1 . .
H H43 0.1953 -0.6751 -0.0642 0.046 Uiso calc R 1 . .
C C44 0.1845(7) -0.6076(4) -0.02341(13) 0.0386(14) Uani d . 1 . .
C C45 0.2708(9) -0.5376(5) -0.03401(16) 0.064(2) Uani d . 1 . .
H H45 0.3126 -0.5389 -0.0540 0.077 Uiso calc R 1 . .
C C46 0.2966(11) -0.4656(5) -0.01568(19) 0.086(3) Uani d . 1 . .
H H46 0.3594 -0.4189 -0.0230 0.103 Uiso calc R 1 . .
C C47 0.2330(6) -0.4605(3) 0.01289(11) 0.063(2) Uani d . 1 . .
H H47 0.2497 -0.4107 0.0254 0.075 Uiso calc R 1 . .
C C48 0.1452(6) -0.5289(3) 0.02279(11) 0.0493(17) Uani d R 1 . .
H H48 0.0983 -0.5258 0.0423 0.059 Uiso calc R 1 . .
C C49 0.1221(7) -0.6025(4) 0.00538(14) 0.0467(16) Uani d . 1 . .
H H49 0.0629 -0.6499 0.0133 0.056 Uiso calc R 1 . .
C C50 0.2954(7) -0.7538(5) -0.03109(15) 0.0561(18) Uani d . 1 . .
H H50A 0.2973 -0.8054 -0.0442 0.084 Uiso calc R 1 . .
H H50B 0.2699 -0.7714 -0.0103 0.084 Uiso calc R 1 . .
H H50C 0.3985 -0.7255 -0.0314 0.084 Uiso calc R 1 . .
C C51 -0.4230(7) -0.8509(4) -0.09556(13) 0.0372(13) Uani d . 1 . .
C C52 0.2301(6) -0.6896(3) -0.14247(13) 0.0314(13) Uani d . 1 . .

loop_
_atom_site_aniso_label
_atom_site_aniso_U_11
_atom_site_aniso_U_22
_atom_site_aniso_U_33
_atom_site_aniso_U_12
_atom_site_aniso_U_13
_atom_site_aniso_U_23
Ni1 0.0199(3) 0.0276(3) 0.0314(4) 0.0002(3) -0.0008(3) -0.0027(3)
N1 0.025(2) 0.038(3) 0.034(3) -0.008(2) 0.006(2) -0.009(2)
N2 0.026(2) 0.033(2) 0.032(3) 0.003(2) 0.003(2) -0.005(2)
N3 0.023(2) 0.028(2) 0.034(3) -0.0013(19) 0.003(2) -0.0027(19)
N4 0.029(2) 0.045(3) 0.035(3) 0.007(2) 0.006(2) -0.011(2)
N5 0.026(2) 0.031(2) 0.043(3) 0.002(2) 0.003(2) -0.010(2)
N6 0.020(2) 0.026(2) 0.038(3) -0.0015(18) 0.003(2) 0.000(2)
N7 0.028(2) 0.045(3) 0.039(3) 0.004(2) -0.003(2) -0.002(2)
N8 0.029(2) 0.036(3) 0.039(3) -0.003(2) 0.000(2) 0.004(2)
S1 0.0275(7) 0.0465(9) 0.0578(11) 0.0074(6) -0.0065(7) -0.0032(8)
S2 0.0241(7) 0.0555(10) 0.0565(11) 0.0053(7) -0.0048(7) 0.0050(8)
C1 0.028(3) 0.035(3) 0.031(3) -0.012(2) 0.001(3) -0.006(2)
C2 0.037(3) 0.023(3) 0.035(3) -0.010(2) 0.001(3) -0.009(2)
C3 0.036(3) 0.023(3) 0.046(4) -0.004(2) 0.014(3) 0.000(2)
C4 0.037(3) 0.041(3) 0.030(3) 0.008(3) 0.003(3) -0.002(3)
C5 0.034(3) 0.049(4) 0.037(4) -0.002(3) 0.001(3) -0.021(3)
C6 0.027(3) 0.025(3) 0.057(4) -0.008(2) -0.006(3) -0.021(3)
C7 0.030(3) 0.025(3) 0.064(4) -0.002(2) 0.007(3) -0.010(3)
C8 0.027(3) 0.036(3) 0.047(4) 0.001(2) 0.002(3) 0.011(3)
C9 0.029(3) 0.039(3) 0.033(3) -0.002(2) -0.002(3) 0.007(3)
C10 0.026(3) 0.042(3) 0.024(3) -0.004(3) 0.000(3) 0.002(2)
C11 0.034(3) 0.041(3) 0.027(3) -0.002(3) -0.001(3) -0.003(3)
C12 0.035(3) 0.050(4) 0.041(4) -0.003(3) -0.001(3) 0.003(3)
C13 0.039(3) 0.041(3) 0.056(4) -0.004(3) 0.011(3) 0.006(3)
C14 0.044(4) 0.046(4) 0.050(5) -0.003(3) 0.004(3) -0.013(3)
C15 0.030(3) 0.052(4) 0.032(3) -0.010(3) 0.000(3) -0.006(3)
C16 0.035(3) 0.059(4) 0.037(4) 0.011(3) 0.001(3) 0.006(3)
C17 0.029(3) 0.049(4) 0.036(3) 0.002(3) 0.000(3) 0.001(3)
C18 0.035(3) 0.041(3) 0.033(3) -0.002(3) 0.009(3) -0.008(3)
C19 0.056(4) 0.048(4) 0.038(4) 0.009(3) -0.008(3) -0.010(3)
C20 0.050(4) 0.077(5) 0.040(4) 0.005(4) -0.010(3) -0.007(4)
C21 0.078(5) 0.084(6) 0.041(4) 0.005(5) 0.005(4) -0.024(4)
C22 0.114(7) 0.086(6) 0.058(5) 0.055(6) -0.011(5) -0.033(5)
C23 0.079(5) 0.075(5) 0.040(4) 0.033(4) -0.013(4) -0.017(4)
C24 0.042(3) 0.068(5) 0.035(4) 0.015(3) -0.004(3) -0.015(3)
C25 0.028(3) 0.027(3) 0.032(3) -0.002(2) -0.005(3) 0.000(2)
C26 0.028(3) 0.028(3) 0.030(3) -0.003(2) 0.003(2) -0.002(2)
Ni2 0.0234(3) 0.0315(4) 0.0284(4) -0.0006(3) -0.0012(3) -0.0009(3)
N9 0.049(3) 0.034(3) 0.023(3) 0.002(2) 0.001(2) -0.001(2)
N10 0.029(2) 0.029(2) 0.037(3) 0.000(2) -0.005(2) -0.001(2)
N11 0.024(2) 0.037(3) 0.041(3) -0.0031(19) -0.010(2) -0.001(2)
N12 0.038(3) 0.042(3) 0.038(3) 0.004(2) -0.004(2) -0.009(2)
N13 0.032(2) 0.037(3) 0.040(3) 0.005(2) -0.006(2) -0.005(2)
N14 0.027(2) 0.026(2) 0.033(3) 0.0014(18) -0.007(2) 0.001(2)
N15 0.030(3) 0.059(3) 0.043(3) -0.008(2) 0.004(2) 0.001(3)
N16 0.031(2) 0.039(3) 0.039(3) -0.005(2) 0.002(2) 0.000(2)
S3 0.0303(8) 0.0555(10) 0.0658(12) -0.0068(8) -0.0041(8) -0.0032(9)
S4 0.0299(8) 0.0550(10) 0.0761(13) -0.0029(7) 0.0103(8) 0.0162(9)
C27 0.029(3) 0.042(3) 0.032(3) 0.005(3) -0.004(3) -0.005(3)
C28 0.034(3) 0.028(3) 0.054(4) -0.001(2) -0.006(3) -0.009(3)
C29 0.034(3) 0.028(3) 0.054(4) -0.002(2) -0.010(3) 0.004(3)
C30 0.040(3) 0.053(4) 0.034(4) -0.004(3) 0.001(3) 0.010(3)
C31 0.040(3) 0.051(4) 0.029(3) 0.002(3) 0.001(3) -0.005(3)
C32 0.033(3) 0.039(3) 0.048(4) 0.012(3) -0.008(3) -0.014(3)
C33 0.034(3) 0.035(3) 0.037(4) 0.004(3) -0.005(3) -0.001(3)
C34 0.035(3) 0.047(4) 0.029(3) -0.005(3) -0.006(3) 0.000(3)
C35 0.036(3) 0.052(4) 0.026(3) -0.001(3) -0.004(3) -0.003(3)
C36 0.028(3) 0.033(3) 0.032(3) 0.000(2) -0.007(3) 0.005(3)
C37 0.034(3) 0.045(4) 0.031(3) 0.001(3) -0.003(3) -0.003(3)
C38 0.052(4) 0.037(3) 0.041(4) 0.009(3) -0.016(3) -0.004(3)
C39 0.040(3) 0.035(3) 0.057(4) 0.001(3) -0.013(3) 0.003(3)
C40 0.035(3) 0.038(3) 0.046(4) -0.008(3) -0.001(3) 0.010(3)
C41 0.040(3) 0.040(3) 0.032(3) 0.008(3) 0.003(3) 0.003(3)
C42 0.061(4) 0.048(4) 0.036(4) -0.019(3) -0.017(3) 0.010(3)
C43 0.034(3) 0.056(4) 0.024(3) -0.002(3) -0.003(3) -0.005(3)
C44 0.040(3) 0.048(4) 0.028(3) 0.005(3) -0.005(3) -0.004(3)
C45 0.099(6) 0.057(5) 0.036(4) -0.020(4) 0.021(4) -0.002(4)
C46 0.149(8) 0.053(5) 0.057(5) -0.039(5) 0.031(6) 0.000(4)
C47 0.087(6) 0.050(4) 0.051(5) -0.006(4) 0.015(4) -0.015(4)
C48 0.059(4) 0.055(4) 0.034(4) -0.006(3) 0.004(3) -0.005(3)
C49 0.048(4) 0.055(4) 0.037(4) -0.014(3) 0.002(3) -0.004(3)
C50 0.046(3) 0.055(4) 0.067(5) 0.011(4) -0.019(3) -0.014(4)
C51 0.030(3) 0.047(3) 0.035(3) 0.002(3) 0.000(3) 0.003(3)
C52 0.028(3) 0.025(3) 0.042(4) -0.001(2) -0.003(3) -0.001(3)

loop_
_atom_type_symbol
_atom_type_description
_atom_type_scat_dispersion_real
_atom_type_scat_dispersion_imag
_atom_type_scat_source
C C 0.0033 0.0016 'International Tables Vol C Tables 4.2.6.8 and 6.1.1.4'
H H 0.0000 0.0000 'International Tables Vol C Tables 4.2.6.8 and 6.1.1.4'
N N 0.0061 0.0033 'International Tables Vol C Tables 4.2.6.8 and 6.1.1.4'
S S 0.1246 0.1234 'International Tables Vol C Tables 4.2.6.8 and 6.1.1.4'
Ni Ni 0.3393 1.1124 'International Tables Vol C Tables 4.2.6.8 and 6.1.1.4'

loop_
_geom_angle_atom_site_label_1
_geom_angle_atom_site_label_2
_geom_angle_atom_site_label_3
_geom_angle_site_symmetry_1
_geom_angle_site_symmetry_3
_geom_angle
_geom_angle_publ_flag
N6 Ni1 N3 . . 179.51(18) ?
N6 Ni1 N2 . . 95.11(17) ?
N3 Ni1 N2 . . 85.24(16) ?
N6 Ni1 N5 . . 85.33(17) ?
N3 Ni1 N5 . . 94.32(16) ?
N2 Ni1 N5 . . 178.97(18) ?
N6 Ni1 N8 . . 91.56(17) ?
N3 Ni1 N8 . . 88.08(17) ?
N2 Ni1 N8 . . 92.18(18) ?
N5 Ni1 N8 . . 88.74(18) ?
N6 Ni1 N7 . . 88.78(17) ?
N3 Ni1 N7 . . 91.58(17) ?
N2 Ni1 N7 . . 87.14(18) ?
N5 Ni1 N7 . . 91.94(18) ?
N8 Ni1 N7 . . 179.3(2) ?
C1 N1 C8 . . 115.7(4) ?
C1 N1 C9 . . 116.7(4) ?
C8 N1 C9 . . 117.1(4) ?
C1 N2 C2 . . 115.8(4) ?
C1 N2 Ni1 . . 113.2(3) ?
C2 N2 Ni1 . . 105.1(3) ?
C1 N2 H2 . . 107.5 ?
C2 N2 H2 . . 107.5 ?
Ni1 N2 H2 . . 107.5 ?
C3 N3 C4 . . 113.8(4) ?
C3 N3 Ni1 . . 106.7(3) ?
C4 N3 Ni1 . . 112.6(3) ?
C3 N3 H3 . . 107.8 ?
C4 N3 H3 . . 107.8 ?
Ni1 N3 H3 . . 107.8 ?
C4 N4 C5 . . 118.4(4) ?
C4 N4 C17 . . 119.4(5) ?
C5 N4 C17 . . 119.2(5) ?
C6 N5 C5 . . 114.9(4) ?
C6 N5 Ni1 . . 105.2(3) ?
C5 N5 Ni1 . . 113.6(3) ?
C6 N5 H5 . . 107.6 ?
C5 N5 H5 . . 107.6 ?
Ni1 N5 H5 . . 107.6 ?
C7 N6 C8 . . 116.5(4) ?
C7 N6 Ni1 . . 105.4(3) ?
C8 N6 Ni1 . . 112.8(3) ?
C7 N6 H6 . . 107.2 ?
C8 N6 H6 . . 107.2 ?
Ni1 N6 H6 . . 107.2 ?
C25 N7 Ni1 . . 160.6(5) ?
C26 N8 Ni1 . . 166.6(4) ?
N1 C1 N2 . . 108.7(4) ?
N1 C1 H1A . . 110.0 ?
N2 C1 H1A . . 110.0 ?
N1 C1 H1B . . 110.0 ?
N2 C1 H1B . . 110.0 ?
H1A C1 H1B . . 108.3 ?
N2 C2 C3 . . 109.0(4) ?
N2 C2 H2A . . 109.9 ?
C3 C2 H2A . . 109.9 ?
N2 C2 H2B . . 109.9 ?
C3 C2 H2B . . 109.9 ?
H2A C2 H2B . . 108.3 ?
N3 C3 C2 . . 108.7(4) ?
N3 C3 H3A . . 110.0 ?
C2 C3 H3A . . 110.0 ?
N3 C3 H3B . . 110.0 ?
C2 C3 H3B . . 110.0 ?
H3A C3 H3B . . 108.3 ?
N4 C4 N3 . . 114.0(4) ?
N4 C4 H4A . . 108.8 ?
N3 C4 H4A . . 108.8 ?
N4 C4 H4B . . 108.8 ?
N3 C4 H4B . . 108.8 ?
H4A C4 H4B . . 107.6 ?
N4 C5 N5 . . 114.3(4) ?
N4 C5 H5A . . 108.7 ?
N5 C5 H5A . . 108.7 ?
N4 C5 H5B . . 108.7 ?
N5 C5 H5B . . 108.7 ?
H5A C5 H5B . . 107.6 ?
N5 C6 C7 . . 108.1(4) ?
N5 C6 H6A . . 110.1 ?
C7 C6 H6A . . 110.1 ?
N5 C6 H6B . . 110.1 ?
C7 C6 H6B . . 110.1 ?
H6A C6 H6B . . 108.4 ?
N6 C7 C6 . . 109.1(5) ?
N6 C7 H7A . . 109.9 ?
C6 C7 H7A . . 109.9 ?
N6 C7 H7B . . 109.9 ?
C6 C7 H7B . . 109.9 ?
H7A C7 H7B . . 108.3 ?
N1 C8 N6 . . 107.9(4) ?
N1 C8 H8A . . 110.1 ?
N6 C8 H8A . . 110.1 ?
N1 C8 H8B . . 110.1 ?
N6 C8 H8B . . 110.1 ?
H8A C8 H8B . . 108.4 ?
N1 C9 C10 . . 108.7(4) ?
N1 C9 C16 . . 112.6(4) ?
C10 C9 C16 . . 114.3(5) ?
N1 C9 H9A . . 106.9 ?
C10 C9 H9A . . 106.9 ?
C16 C9 H9A . . 106.9 ?
C15 C10 C11 . . 118.1(5) ?
C15 C10 C9 . . 123.8(5) ?
C11 C10 C9 . . 118.0(5) ?
C12 C11 C10 . . 120.7(5) ?
C12 C11 H11A . . 119.7 ?
C10 C11 H11A . . 119.7 ?
C13 C12 C11 . . 120.1(6) ?
C13 C12 H12A . . 120.0 ?
C11 C12 H12A . . 120.0 ?
C14 C13 C12 . . 120.2(6) ?
C14 C13 H13A . . 119.9 ?
C12 C13 H13A . . 119.9 ?
C13 C14 C15 . . 120.9(6) ?
C13 C14 H14A . . 119.5 ?
C15 C14 H14A . . 119.5 ?
C10 C15 C14 . . 120.0(5) ?
C10 C15 H15A . . 120.0 ?
C14 C15 H15A . . 120.0 ?
C9 C16 H16A . . 109.5 ?
C9 C16 H16B . . 109.5 ?
H16A C16 H16B . . 109.5 ?
C9 C16 H16C . . 109.5 ?
H16A C16 H16C . . 109.5 ?
H16B C16 H16C . . 109.5 ?
N4 C17 C24 . . 114.3(5) ?
N4 C17 C18 . . 110.1(4) ?
C24 C17 C18 . . 114.2(5) ?
N4 C17 H17A . . 105.8 ?
C24 C17 H17A . . 105.8 ?
C18 C17 H17A . . 105.8 ?
C23 C18 C19 . . 117.2(6) ?
C23 C18 C17 . . 123.1(6) ?
C19 C18 C17 . . 119.7(5) ?
C18 C19 C20 . . 121.0(6) ?
C18 C19 H19A . . 119.5 ?
C20 C19 H19A . . 119.5 ?
C21 C20 C19 . . 120.6(6) ?
C21 C20 H20A . . 119.7 ?
C19 C20 H20A . . 119.7 ?
C22 C21 C20 . . 118.4(7) ?
C22 C21 H21A . . 120.8 ?
C20 C21 H21A . . 120.8 ?
C21 C22 C23 . . 121.2(7) ?
C21 C22 H22A . . 119.4 ?
C23 C22 H22A . . 119.4 ?
C18 C23 C22 . . 121.6(7) ?
C18 C23 H23 . . 119.2 ?
C22 C23 H23 . . 119.2 ?
C17 C24 H24A . . 109.5 ?
C17 C24 H24B . . 109.5 ?
H24A C24 H24B . . 109.5 ?
C17 C24 H24C . . 109.5 ?
H24A C24 H24C . . 109.5 ?
H24B C24 H24C . . 109.5 ?
N7 C25 S1 . . 178.6(5) ?
N8 C26 S2 . . 179.0(6) ?
N14 Ni2 N11 . . 178.53(18) ?
N14 Ni2 N13 . . 86.07(17) ?
N11 Ni2 N13 . . 95.32(18) ?
N14 Ni2 N10 . . 92.18(17) ?
N11 Ni2 N10 . . 86.42(17) ?
N13 Ni2 N10 . . 177.78(18) ?
N14 Ni2 N16 . . 92.49(18) ?
N11 Ni2 N16 . . 88.03(17) ?
N13 Ni2 N16 . . 88.56(18) ?
N10 Ni2 N16 . . 92.88(18) ?
N14 Ni2 N15 . . 88.38(18) ?
N11 Ni2 N15 . . 91.09(19) ?
N13 Ni2 N15 . . 91.70(19) ?
N10 Ni2 N15 . . 86.89(19) ?
N16 Ni2 N15 . . 179.1(2) ?
C34 N9 C27 . . 116.0(5) ?
C34 N9 C35 . . 118.1(4) ?
C27 N9 C35 . . 111.0(4) ?
C27 N10 C28 . . 115.1(4) ?
C27 N10 Ni2 . . 114.3(3) ?
C28 N10 Ni2 . . 104.0(3) ?
C27 N10 H10 . . 107.7 ?
C28 N10 H10 . . 107.7 ?
Ni2 N10 H10 . . 107.7 ?
C29 N11 C30 . . 115.2(5) ?
C29 N11 Ni2 . . 105.0(3) ?
C30 N11 Ni2 . . 113.5(3) ?
C29 N11 H11 . . 107.6 ?
C30 N11 H11 . . 107.6 ?
Ni2 N11 H11 . . 107.6 ?
C30 N12 C31 . . 114.9(5) ?
C30 N12 C43 . . 116.4(5) ?
C31 N12 C43 . . 114.5(5) ?
C31 N13 C32 . . 115.1(4) ?
C31 N13 Ni2 . . 113.8(3) ?
C32 N13 Ni2 . . 104.2(3) ?
C31 N13 H13 . . 107.8 ?
C32 N13 H13 . . 107.8 ?
Ni2 N13 H13 . . 107.8 ?
C34 N14 C33 . . 115.0(4) ?
C34 N14 Ni2 . . 113.1(3) ?
C33 N14 Ni2 . . 105.4(3) ?
C34 N14 H14 . . 107.7 ?
C33 N14 H14 . . 107.7 ?
Ni2 N14 H14 . . 107.7 ?
C51 N15 Ni2 . . 149.8(5) ?
C52 N16 Ni2 . . 173.1(5) ?
N9 C27 N10 . . 110.4(4) ?
N9 C27 H27A . . 109.6 ?
N10 C27 H27A . . 109.6 ?
N9 C27 H27B . . 109.6 ?
N10 C27 H27B . . 109.6 ?
H27A C27 H27B . . 108.1 ?
N10 C28 C29 . . 109.2(4) ?
N10 C28 H28A . . 109.8 ?
C29 C28 H28A . . 109.8 ?
N10 C28 H28B . . 109.8 ?
C29 C28 H28B . . 109.8 ?
H28A C28 H28B . . 108.3 ?
N11 C29 C28 . . 107.7(4) ?
N11 C29 H29A . . 110.2 ?
C28 C29 H29A . . 110.2 ?
N11 C29 H29B . . 110.2 ?
C28 C29 H29B . . 110.2 ?
H29A C29 H29B . . 108.5 ?
N12 C30 N11 . . 113.7(5) ?
N12 C30 H30A . . 108.8 ?
N11 C30 H30A . . 108.8 ?
N12 C30 H30B . . 108.8 ?
N11 C30 H30B . . 108.8 ?
H30A C30 H30B . . 107.7 ?
N12 C31 N13 . . 114.2(5) ?
N12 C31 H31A . . 108.7 ?
N13 C31 H31A . . 108.7 ?
N12 C31 H31B . . 108.7 ?
N13 C31 H31B . . 108.7 ?
H31A C31 H31B . . 107.6 ?
N13 C32 C33 . . 107.1(4) ?
N13 C32 H32A . . 110.3 ?
C33 C32 H32A . . 110.3 ?
N13 C32 H32B . . 110.3 ?
C33 C32 H32B . . 110.3 ?
H32A C32 H32B . . 108.6 ?
N14 C33 C32 . . 109.3(5) ?
N14 C33 H33A . . 109.8 ?
C32 C33 H33A . . 109.8 ?
N14 C33 H33B . . 109.8 ?
C32 C33 H33B . . 109.8 ?
H33A C33 H33B . . 108.3 ?
N9 C34 N14 . . 109.7(5) ?
N9 C34 H34A . . 109.7 ?
N14 C34 H34A . . 109.7 ?
N9 C34 H34B . . 109.7 ?
N14 C34 H34B . . 109.7 ?
H34A C34 H34B . . 108.2 ?
N9 C35 C36 . . 110.2(5) ?
N9 C35 C42 . . 114.7(5) ?
C36 C35 C42 . . 108.6(4) ?
N9 C35 H35 . . 107.7 ?
C36 C35 H35 . . 107.7 ?
C42 C35 H35 . . 107.7 ?
C37 C36 C41 . . 119.1(5) ?
C37 C36 C35 . . 119.4(5) ?
C41 C36 C35 . . 121.5(5) ?
C36 C37 C38 . . 120.3(6) ?
C36 C37 H37 . . 119.8 ?
C38 C37 H37 . . 119.8 ?
C39 C38 C37 . . 119.8(6) ?
C39 C38 H38 . . 120.1 ?
C37 C38 H38 . . 120.1 ?
C38 C39 C40 . . 120.6(6) ?
C38 C39 H39 . . 119.7 ?
C40 C39 H39 . . 119.7 ?
C39 C40 C41 . . 120.0(6) ?
C39 C40 H40 . . 120.0 ?
C41 C40 H40 . . 120.0 ?
C40 C41 C36 . . 120.1(6) ?
C40 C41 H41 . . 119.9 ?
C36 C41 H41 . . 119.9 ?
C35 C42 H42A . . 109.5 ?
C35 C42 H42B . . 109.5 ?
H42A C42 H42B . . 109.5 ?
C35 C42 H42C . . 109.5 ?
H42A C42 H42C . . 109.5 ?
H42B C42 H42C . . 109.5 ?
N12 C43 C44 . . 111.2(5) ?
N12 C43 C50 . . 111.5(5) ?
C44 C43 C50 . . 107.4(5) ?
N12 C43 H43 . . 108.9 ?
C44 C43 H43 . . 108.9 ?
C50 C43 H43 . . 108.9 ?
C49 C44 C45 . . 118.2(6) ?
C49 C44 C43 . . 121.9(6) ?
C45 C44 C43 . . 119.6(6) ?
C44 C45 C46 . . 120.4(6) ?
C44 C45 H45 . . 119.8 ?
C46 C45 H45 . . 119.8 ?
C47 C46 C45 . . 121.2(7) ?
C47 C46 H46 . . 119.4 ?
C45 C46 H46 . . 119.4 ?
C48 C47 C46 . . 117.9 ?
C48 C47 H47 . . 121.1 ?
C46 C47 H47 . . 121.1 ?
C47 C48 C49 . . 122.1 ?
C47 C48 H48 . . 119.0 ?
C49 C48 H48 . . 119.0 ?
C44 C49 C48 . . 120.2 ?
C44 C49 H49 . . 119.9 ?
C48 C49 H49 . . 119.9 ?
C43 C50 H50A . . 109.5 ?
C43 C50 H50B . . 109.5 ?
H50A C50 H50B . . 109.5 ?
C43 C50 H50C . . 109.5 ?
H50A C50 H50C . . 109.5 ?
H50B C50 H50C . . 109.5 ?
N15 C51 S3 . . 178.5(6) ?
N16 C52 S4 . . 177.5(5) ?

loop_
_geom_bond_atom_site_label_1
_geom_bond_atom_site_label_2
_geom_bond_site_symmetry_2
_geom_bond_distance
_geom_bond_publ_flag
Ni1 N6 . 2.064(4) ?
Ni1 N3 . 2.068(4) ?
Ni1 N2 . 2.079(4) ?
Ni1 N5 . 2.086(4) ?
Ni1 N8 . 2.098(5) ?
Ni1 N7 . 2.126(5) ?
N1 C1 . 1.446(6) ?
N1 C8 . 1.449(7) ?
N1 C9 . 1.460(7) ?
N2 C1 . 1.473(6) ?
N2 C2 . 1.484(6) ?
N2 H2 . 0.9300 ?
N3 C3 . 1.459(6) ?
N3 C4 . 1.496(6) ?
N3 H3 . 0.9300 ?
N4 C4 . 1.426(7) ?
N4 C5 . 1.436(7) ?
N4 C17 . 1.468(6) ?
N5 C6 . 1.477(6) ?
N5 C5 . 1.479(7) ?
N5 H5 . 0.9300 ?
N6 C7 . 1.473(7) ?
N6 C8 . 1.484(7) ?
N6 H6 . 0.9300 ?
N7 C25 . 1.160(6) ?
N8 C26 . 1.167(6) ?
S1 C25 . 1.632(5) ?
S2 C26 . 1.611(6) ?
C1 H1A . 0.9900 ?
C1 H1B . 0.9900 ?
C2 C3 . 1.522(7) ?
C2 H2A . 0.9900 ?
C2 H2B . 0.9900 ?
C3 H3A . 0.9900 ?
C3 H3B . 0.9900 ?
C4 H4A . 0.9900 ?
C4 H4B . 0.9900 ?
C5 H5A . 0.9900 ?
C5 H5B . 0.9900 ?
C6 C7 . 1.513(8) ?
C6 H6A . 0.9900 ?
C6 H6B . 0.9900 ?
C7 H7A . 0.9900 ?
C7 H7B . 0.9900 ?
C8 H8A . 0.9900 ?
C8 H8B . 0.9900 ?
C9 C10 . 1.521(8) ?
C9 C16 . 1.530(7) ?
C9 H9A . 1.0000 ?
C10 C15 . 1.393(7) ?
C10 C11 . 1.418(7) ?
C11 C12 . 1.382(8) ?
C11 H11A . 0.9500 ?
C12 C13 . 1.377(8) ?
C12 H12A . 0.9500 ?
C13 C14 . 1.370(9) ?
C13 H13A . 0.9500 ?
C14 C15 . 1.394(8) ?
C14 H14A . 0.9500 ?
C15 H15A . 0.9500 ?
C16 H16A . 0.9800 ?
C16 H16B . 0.9800 ?
C16 H16C . 0.9800 ?
C17 C24 . 1.511(8) ?
C17 C18 . 1.521(8) ?
C17 H17A . 1.0000 ?
C18 C23 . 1.368(9) ?
C18 C19 . 1.379(8) ?
C19 C20 . 1.380(8) ?
C19 H19A . 0.9500 ?
C20 C21 . 1.369(9) ?
C20 H20A . 0.9500 ?
C21 C22 . 1.352(10) ?
C21 H21A . 0.9500 ?
C22 C23 . 1.372(10) ?
C22 H22A . 0.9500 ?
C23 H23 . 0.9500 ?
C24 H24A . 0.9800 ?
C24 H24B . 0.9800 ?
C24 H24C . 0.9800 ?
Ni2 N14 . 2.049(4) ?
Ni2 N11 . 2.063(4) ?
Ni2 N13 . 2.080(4) ?
Ni2 N10 . 2.081(4) ?
Ni2 N16 . 2.092(4) ?
Ni2 N15 . 2.156(5) ?
N9 C34 . 1.429(7) ?
N9 C27 . 1.432(7) ?
N9 C35 . 1.498(7) ?
N10 C27 . 1.471(7) ?
N10 C28 . 1.482(7) ?
N10 H10 . 0.9300 ?
N11 C29 . 1.476(7) ?
N11 C30 . 1.491(7) ?
N11 H11 . 0.9300 ?
N12 C30 . 1.446(7) ?
N12 C31 . 1.460(7) ?
N12 C43 . 1.475(7) ?
N13 C31 . 1.467(7) ?
N13 C32 . 1.484(7) ?
N13 H13 . 0.9300 ?
N14 C34 . 1.467(7) ?
N14 C33 . 1.470(7) ?
N14 H14 . 0.9300 ?
N15 C51 . 1.168(7) ?
N16 C52 . 1.171(6) ?
S3 C51 . 1.623(6) ?
S4 C52 . 1.615(6) ?
C27 H27A . 0.9900 ?
C27 H27B . 0.9900 ?
C28 C29 . 1.531(8) ?
C28 H28A . 0.9900 ?
C28 H28B . 0.9900 ?
C29 H29A . 0.9900 ?
C29 H29B . 0.9900 ?
C30 H30A . 0.9900 ?
C30 H30B . 0.9900 ?
C31 H31A . 0.9900 ?
C31 H31B . 0.9900 ?
C32 C33 . 1.524(8) ?
C32 H32A . 0.9900 ?
C32 H32B . 0.9900 ?
C33 H33A . 0.9900 ?
C33 H33B . 0.9900 ?
C34 H34A . 0.9900 ?
C34 H34B . 0.9900 ?
C35 C36 . 1.527(8) ?
C35 C42 . 1.528(8) ?
C35 H35 . 1.0000 ?
C36 C37 . 1.377(8) ?
C36 C41 . 1.399(7) ?
C37 C38 . 1.397(8) ?
C37 H37 . 0.9500 ?
C38 C39 . 1.370(8) ?
C38 H38 . 0.9500 ?
C39 C40 . 1.374(8) ?
C39 H39 . 0.9500 ?
C40 C41 . 1.385(7) ?
C40 H40 . 0.9500 ?
C41 H41 . 0.9500 ?
C42 H42A . 0.9800 ?
C42 H42B . 0.9800 ?
C42 H42C . 0.9800 ?
C43 C44 . 1.523(8) ?
C43 C50 . 1.523(8) ?
C43 H43 . 1.0000 ?
C44 C49 . 1.376(8) ?
C44 C45 . 1.381(9) ?
C45 C46 . 1.383(10) ?
C45 H45 . 0.9500 ?
C46 C47 . 1.371(9) ?
C46 H46 . 0.9500 ?
C47 C48 . 1.3592 ?
C47 H47 . 0.9500 ?
C48 C49 . 1.377 ?
C48 H48 . 0.9500 ?
C49 H49 . 0.9500 ?
C50 H50A . 0.9800 ?
C50 H50B . 0.9800 ?
C50 H50C . 0.9800 ?

loop_
_geom_hbond_atom_site_label_D
_geom_hbond_atom_site_label_H
_geom_hbond_atom_site_label_A
_geom_hbond_site_symmetry_A
_geom_hbond_distance_DH
_geom_hbond_distance_HA
_geom_hbond_distance_DA
_geom_hbond_angle_DHA
_geom_hbond_publ_flag
N3 H3 S1 1_455 0.93 2.82 3.439(4) 125 y
N6 H6 S2 1_655 0.93 2.71 3.347(4) 127 y
N11 H11 S3 1_655 0.93 2.89 3.614(5) 136 y
N14 H14 S4 1_455 0.93 2.66 3.418(4) 139 y

loop_
_geom_torsion_atom_site_label_1
_geom_torsion_atom_site_label_2
_geom_torsion_atom_site_label_3
_geom_torsion_atom_site_label_4
_geom_torsion_site_symmetry_1
_geom_torsion_site_symmetry_2
_geom_torsion_site_symmetry_3
_geom_torsion_site_symmetry_4
_geom_torsion
_geom_torsion_publ_flag
N6 Ni1 N2 C1 . . . . -36.9(4) ?
N3 Ni1 N2 C1 . . . . 142.8(3) ?
N8 Ni1 N2 C1 . . . . 54.9(3) ?
N7 Ni1 N2 C1 . . . . -125.4(4) ?
N6 Ni1 N2 C2 . . . . -164.1(3) ?
N3 Ni1 N2 C2 . . . . 15.5(3) ?
N8 Ni1 N2 C2 . . . . -72.4(3) ?
N7 Ni1 N2 C2 . . . . 107.4(3) ?
N2 Ni1 N3 C3 . . . . 14.0(3) ?
N5 Ni1 N3 C3 . . . . -165.1(3) ?
N8 Ni1 N3 C3 . . . . 106.3(4) ?
N7 Ni1 N3 C3 . . . . -73.0(3) ?
N2 Ni1 N3 C4 . . . . 139.6(3) ?
N5 Ni1 N3 C4 . . . . -39.5(3) ?
N8 Ni1 N3 C4 . . . . -128.1(3) ?
N7 Ni1 N3 C4 . . . . 52.6(3) ?
N6 Ni1 N5 C6 . . . . -15.2(3) ?
N3 Ni1 N5 C6 . . . . 165.2(3) ?
N8 Ni1 N5 C6 . . . . -106.9(3) ?
N7 Ni1 N5 C6 . . . . 73.4(4) ?
N6 Ni1 N5 C5 . . . . -141.7(4) ?
N3 Ni1 N5 C5 . . . . 38.6(4) ?
N8 Ni1 N5 C5 . . . . 126.6(4) ?
N7 Ni1 N5 C5 . . . . -53.1(4) ?
N2 Ni1 N6 C7 . . . . 166.0(3) ?
N5 Ni1 N6 C7 . . . . -15.0(3) ?
N8 Ni1 N6 C7 . . . . 73.6(3) ?
N7 Ni1 N6 C7 . . . . -107.0(4) ?
N2 Ni1 N6 C8 . . . . 37.9(4) ?
N5 Ni1 N6 C8 . . . . -143.1(4) ?
N8 Ni1 N6 C8 . . . . -54.5(4) ?
N7 Ni1 N6 C8 . . . . 124.9(4) ?
N2 Ni1 N7 C25 . . . . 25.3(13) ?
N5 Ni1 N7 C25 . . . . -155.2(13) ?
N6 Ni1 N8 C26 . . . . -129.0(18) ?
N3 Ni1 N8 C26 . . . . 50.7(18) ?
N2 Ni1 N8 C26 . . . . 135.8(18) ?
N5 Ni1 N8 C26 . . . . -43.7(18) ?
C8 N1 C1 N2 . . . . -82.6(6) ?
C9 N1 C1 N2 . . . . 133.4(5) ?
C2 N2 C1 N1 . . . . 177.8(4) ?
Ni1 N2 C1 N1 . . . . 56.3(5) ?
C1 N2 C2 C3 . . . . -167.5(4) ?
Ni1 N2 C2 C3 . . . . -41.8(5) ?
C4 N3 C3 C2 . . . . -165.5(4) ?
Ni1 N3 C3 C2 . . . . -40.6(5) ?
N2 C2 C3 N3 . . . . 57.1(6) ?
C5 N4 C4 N3 . . . . -71.6(6) ?
C17 N4 C4 N3 . . . . 88.8(6) ?
C3 N3 C4 N4 . . . . 178.6(4) ?
Ni1 N3 C4 N4 . . . . 56.9(5) ?
C4 N4 C5 N5 . . . . 69.9(6) ?
C17 N4 C5 N5 . . . . -90.6(6) ?
C6 N5 C5 N4 . . . . -175.2(4) ?
Ni1 N5 C5 N4 . . . . -54.0(5) ?
C5 N5 C6 C7 . . . . 167.9(4) ?
Ni1 N5 C6 C7 . . . . 42.2(5) ?
C8 N6 C7 C6 . . . . 168.6(4) ?
Ni1 N6 C7 C6 . . . . 42.7(5) ?
N5 C6 C7 N6 . . . . -59.0(5) ?
C1 N1 C8 N6 . . . . 83.6(6) ?
C9 N1 C8 N6 . . . . -132.5(4) ?
C7 N6 C8 N1 . . . . 179.5(4) ?
Ni1 N6 C8 N1 . . . . -58.4(5) ?
C1 N1 C9 C10 . . . . -62.3(6) ?
C8 N1 C9 C10 . . . . 154.2(5) ?
C1 N1 C9 C16 . . . . 65.5(6) ?
C8 N1 C9 C16 . . . . -78.0(6) ?
N1 C9 C10 C15 . . . . 124.0(5) ?
C16 C9 C10 C15 . . . . -2.8(8) ?
N1 C9 C10 C11 . . . . -55.3(6) ?
C16 C9 C10 C11 . . . . 177.9(5) ?
C15 C10 C11 C12 . . . . 1.0(8) ?
C9 C10 C11 C12 . . . . -179.6(5) ?
C10 C11 C12 C13 . . . . -0.4(8) ?
C11 C12 C13 C14 . . . . -0.2(9) ?
C12 C13 C14 C15 . . . . 0.0(9) ?
C11 C10 C15 C14 . . . . -1.2(8) ?
C9 C10 C15 C14 . . . . 179.5(5) ?
C13 C14 C15 C10 . . . . 0.7(9) ?
C4 N4 C17 C24 . . . . -94.8(6) ?
C5 N4 C17 C24 . . . . 65.5(7) ?
C4 N4 C17 C18 . . . . 135.1(5) ?
C5 N4 C17 C18 . . . . -64.6(7) ?
N4 C17 C18 C23 . . . . 137.0(6) ?
C24 C17 C18 C23 . . . . 6.8(9) ?
N4 C17 C18 C19 . . . . -43.7(7) ?
C24 C17 C18 C19 . . . . -173.9(5) ?
C17 C18 C19 C20 . . . . -178.5(6) ?
C17 C18 C23 C22 . . . . -179.6(7) ?
N14 Ni2 N10 C27 . . . . 40.1(4) ?
N11 Ni2 N10 C27 . . . . -140.3(4) ?
N16 Ni2 N10 C27 . . . . -52.5(4) ?
N15 Ni2 N10 C27 . . . . 128.4(4) ?
N14 Ni2 N10 C28 . . . . 166.5(3) ?
N11 Ni2 N10 C28 . . . . -14.0(3) ?
N16 Ni2 N10 C28 . . . . 73.9(3) ?
N15 Ni2 N10 C28 . . . . -105.3(3) ?
N13 Ni2 N11 C29 . . . . 162.0(3) ?
N10 Ni2 N11 C29 . . . . -16.6(3) ?
N16 Ni2 N11 C29 . . . . -109.7(4) ?
N15 Ni2 N11 C29 . . . . 70.2(4) ?
N13 Ni2 N11 C30 . . . . 35.3(4) ?
N10 Ni2 N11 C30 . . . . -143.3(4) ?
N16 Ni2 N11 C30 . . . . 123.7(4) ?
N15 Ni2 N11 C30 . . . . -56.5(4) ?
N14 Ni2 N13 C31 . . . . 144.5(4) ?
N11 Ni2 N13 C31 . . . . -35.0(4) ?
N16 Ni2 N13 C31 . . . . -122.9(4) ?
N15 Ni2 N13 C31 . . . . 56.2(4) ?
N14 Ni2 N13 C32 . . . . 18.3(3) ?
N11 Ni2 N13 C32 . . . . -161.2(3) ?
N16 Ni2 N13 C32 . . . . 110.9(4) ?
N15 Ni2 N13 C32 . . . . -69.9(4) ?
N13 Ni2 N14 C34 . . . . 138.9(4) ?
N10 Ni2 N14 C34 . . . . -42.4(4) ?
N16 Ni2 N14 C34 . . . . 50.5(4) ?
N15 Ni2 N14 C34 . . . . -129.3(4) ?
N13 Ni2 N14 C33 . . . . 12.4(3) ?
N10 Ni2 N14 C33 . . . . -168.9(3) ?
N16 Ni2 N14 C33 . . . . -76.0(3) ?
N15 Ni2 N14 C33 . . . . 104.2(3) ?
N14 Ni2 N15 C51 . . . . 69.8(9) ?
N11 Ni2 N15 C51 . . . . -108.9(9) ?
N13 Ni2 N15 C51 . . . . 155.8(9) ?
N10 Ni2 N15 C51 . . . . -22.5(9) ?
C34 N9 C27 N10 . . . . 76.2(6) ?
C35 N9 C27 N10 . . . . -145.2(4) ?
C28 N10 C27 N9 . . . . -177.0(4) ?
Ni2 N10 C27 N9 . . . . -56.7(5) ?
C27 N10 C28 C29 . . . . 167.7(4) ?
Ni2 N10 C28 C29 . . . . 41.9(5) ?
C30 N11 C29 C28 . . . . 169.2(4) ?
Ni2 N11 C29 C28 . . . . 43.6(5) ?
N10 C28 C29 N11 . . . . -59.9(5) ?
C31 N12 C30 N11 . . . . 74.2(6) ?
C43 N12 C30 N11 . . . . -63.5(7) ?
C29 N11 C30 N12 . . . . -177.1(4) ?
Ni2 N11 C30 N12 . . . . -56.0(6) ?
C30 N12 C31 N13 . . . . -73.8(6) ?
C43 N12 C31 N13 . . . . 64.8(6) ?
C32 N13 C31 N12 . . . . 174.8(4) ?
Ni2 N13 C31 N12 . . . . 54.6(6) ?
C31 N13 C32 C33 . . . . -170.1(5) ?
Ni2 N13 C32 C33 . . . . -44.7(5) ?
C34 N14 C33 C32 . . . . -166.4(4) ?
Ni2 N14 C33 C32 . . . . -41.1(5) ?
N13 C32 C33 N14 . . . . 59.9(6) ?
C27 N9 C34 N14 . . . . -79.7(6) ?
C35 N9 C34 N14 . . . . 144.8(4) ?
C33 N14 C34 N9 . . . . -176.3(4) ?
Ni2 N14 C34 N9 . . . . 62.5(5) ?
C34 N9 C35 C36 . . . . -145.4(5) ?
C27 N9 C35 C36 . . . . 77.0(5) ?
C34 N9 C35 C42 . . . . -22.5(7) ?
C27 N9 C35 C42 . . . . -160.0(5) ?
N9 C35 C36 C37 . . . . -145.6(5) ?
C42 C35 C36 C37 . . . . 87.9(6) ?
N9 C35 C36 C41 . . . . 37.5(7) ?
C42 C35 C36 C41 . . . . -88.9(6) ?
C35 C36 C37 C38 . . . . -175.5(5) ?
C36 C37 C38 C39 . . . . -0.5(8) ?
C37 C38 C39 C40 . . . . 0.2(8) ?
C38 C39 C40 C41 . . . . -0.7(9) ?
C39 C40 C41 C36 . . . . 1.6(8) ?
C37 C36 C41 C40 . . . . -2.0(8) ?
C35 C36 C41 C40 . . . . 174.9(5) ?
C30 N12 C43 C44 . . . . -162.1(5) ?
C31 N12 C43 C44 . . . . 59.9(6) ?
C30 N12 C43 C50 . . . . -42.4(7) ?
C31 N12 C43 C50 . . . . 179.7(5) ?
N12 C43 C44 C49 . . . . 43.5(8) ?
C50 C43 C44 C49 . . . . -78.6(7) ?
N12 C43 C44 C45 . . . . -141.4(6) ?
C50 C43 C44 C45 . . . . 96.5(7) ?
C43 C44 C45 C46 . . . . -173.5(7) ?
